data_4508241
loop_
_publ_author_name
'Mukherjee, Gargi'
'Biradha, Kumar'

_publ_section_title
;
 Coordination Polymers Containing M2L2and M4L4Metallacylces of
 Bis(pyridylcarboxamido)alkanes with an Odd Number of &#x2212;(CH2)--
 Groups as Spacers: Guest Inclusion and Networks Recognition via \a Sheet
;
_journal_issue 9
_journal_name_full 'Crystal Growth &amp; Design'
_journal_page_first 4100
_journal_paper_doi 10.1021/cg400918d
_journal_volume 13
_journal_year 2013
_chemical_formula_sum 'C30 H32 Cu2 I2 N8 O4'
_chemical_formula_weight 949.52
_chemical_name_systematic
; 
 ? 
;
_space_group_IT_number 43
_symmetry_cell_setting orthorhombic
_symmetry_space_group_name_Hall 'F 2 -2d'
_symmetry_space_group_name_H-M 'F d d 2'
_atom_sites_solution_hydrogens geom
_atom_sites_solution_primary direct
_atom_sites_solution_secondary difmap
_audit_creation_method SHELXL-97
_cell_angle_alpha 90.00
_cell_angle_beta 90.00
_cell_angle_gamma 90.00
_cell_formula_units_Z 8
_cell_length_a 18.609(4)
_cell_length_b 28.378(8)
_cell_length_c 14.152(3)
_cell_measurement_reflns_used 3651
_cell_measurement_temperature 293(2)
_cell_measurement_theta_max 26.00
_cell_measurement_theta_min 1.95
_cell_volume 7473(3)
_computing_structure_refinement 'SHELXL-97 (Sheldrick, 1997)'
_computing_structure_solution 'SHELXS-97 (Sheldrick, 1990)'
_diffrn_ambient_temperature 293(2)
_diffrn_measured_fraction_theta_full 0.999
_diffrn_measured_fraction_theta_max 0.999
_diffrn_measurement_device_type 'Bruker APEX-2 CCD'
_diffrn_measurement_method hemisphere
_diffrn_radiation_monochromator graphite
_diffrn_radiation_source 'fine-focus sealed tube'
_diffrn_radiation_type MoK\a
_diffrn_radiation_wavelength 0.71073
_diffrn_reflns_av_R_equivalents 0.0738
_diffrn_reflns_av_sigmaI/netI 0.0511
_diffrn_reflns_limit_h_max 22
_diffrn_reflns_limit_h_min -22
_diffrn_reflns_limit_k_max 34
_diffrn_reflns_limit_k_min -34
_diffrn_reflns_limit_l_max 17
_diffrn_reflns_limit_l_min -17
_diffrn_reflns_number 22789
_diffrn_reflns_theta_full 26.00
_diffrn_reflns_theta_max 26.00
_diffrn_reflns_theta_min 1.95
_exptl_absorpt_coefficient_mu 2.834
_exptl_absorpt_correction_T_max 0.600
_exptl_absorpt_correction_T_min 0.494
_exptl_absorpt_correction_type empirical
_exptl_crystal_colour orange
_exptl_crystal_density_diffrn 1.688
_exptl_crystal_density_meas ?
_exptl_crystal_density_method 'not measured'
_exptl_crystal_description block
_exptl_crystal_F_000 3712
_exptl_crystal_size_max 0.32
_exptl_crystal_size_mid 0.21
_exptl_crystal_size_min 0.18
_refine_diff_density_max 1.824
_refine_diff_density_min -0.648
_refine_diff_density_rms 0.185
_refine_ls_abs_structure_details 'Flack H D (1983), Acta Cryst. A39, 876-881'
_refine_ls_abs_structure_Flack 0.47(6)
_refine_ls_extinction_method none
_refine_ls_goodness_of_fit_ref 1.178
_refine_ls_hydrogen_treatment mixed
_refine_ls_matrix_type full
_refine_ls_number_parameters 208
_refine_ls_number_reflns 3651
_refine_ls_number_restraints 1
_refine_ls_restrained_S_all 1.178
_refine_ls_R_factor_all 0.1023
_refine_ls_R_factor_gt 0.0608
_refine_ls_shift/su_max 0.006
_refine_ls_shift/su_mean 0.000
_refine_ls_structure_factor_coef Fsqd
_refine_ls_weighting_details 'calc w=1/[\s^2^(Fo^2^)+(0.1000P)^2^+0.0000P] where P=(Fo^2^+2Fc^2^)/3'
_refine_ls_weighting_scheme calc
_refine_ls_wR_factor_gt 0.1703
_refine_ls_wR_factor_ref 0.1871
_reflns_number_gt 2502
_reflns_number_total 3651
_reflns_threshold_expression >2sigma(I)
_cod_data_source_file cg400918d_si_002.cif
_cod_data_source_block 1
_cod_depositor_comments
;
The following automatic conversions were performed:

'_exptl_crystal_density_meas' value 'not measured' was changed to '?'
- the value is perceived as not measured.

Automatic conversion script
Id: cif_fix_values 3008 2015-01-20 13:52:24Z robertas 
;
_cod_original_cell_volume 7474(3)
_cod_original_sg_symbol_H-M Fdd2
_cod_database_code 4508241

loop_
_symmetry_equiv_pos_as_xyz
'x, y, z'
'-x, -y, z'
'x+1/4, -y+1/4, z+1/4'
'-x+1/4, y+1/4, z+1/4'
'x, y+1/2, z+1/2'
'-x, -y+1/2, z+1/2'
'x+1/4, -y+3/4, z+3/4'
'-x+1/4, y+3/4, z+3/4'
'x+1/2, y, z+1/2'
'-x+1/2, -y, z+1/2'
'x+3/4, -y+1/4, z+3/4'
'-x+3/4, y+1/4, z+3/4'
'x+1/2, y+1/2, z'
'-x+1/2, -y+1/2, z'
'x+3/4, -y+3/4, z+1/4'
'-x+3/4, y+3/4, z+1/4'

loop_
_atom_site_label
_atom_site_type_symbol
_atom_site_fract_x
_atom_site_fract_y
_atom_site_fract_z
_atom_site_U_iso_or_equiv
_atom_site_adp_type
_atom_site_occupancy
_atom_site_symmetry_multiplicity
_atom_site_calc_flag
_atom_site_refinement_flags
I1 I 0.12271(4) 0.49195(3) 0.00096(3) 0.0668(3) Uani 1 1 d .
Cu1 Cu 0.00655(8) 0.54490(5) 0.00902(13) 0.0619(4) Uani 1 1 d .
O11 O 0.0855(5) 0.7420(3) 0.7311(6) 0.069(2) Uani 1 1 d .
N11 N 0.0201(7) 0.5961(4) 0.9077(8) 0.069(3) Uani 1 1 d .
C11 C -0.0087(14) 0.5978(8) 0.8265(14) 0.146(11) Uani 1 1 d .
H11 H -0.0419 0.5743 0.8126 0.176 Uiso 1 1 calc R
C12 C 0.0035(10) 0.6300(7) 0.7580(15) 0.136(10) Uani 1 1 d .
H12 H -0.0214 0.6283 0.7011 0.163 Uiso 1 1 calc R
C13 C 0.0510(7) 0.6639(4) 0.7723(7) 0.062(3) Uani 1 1 d .
C14 C 0.0849(8) 0.6632(5) 0.8554(10) 0.079(4) Uani 1 1 d .
H14 H 0.1206 0.6852 0.8686 0.094 Uiso 1 1 calc R
C15 C 0.0658(10) 0.6286(6) 0.9235(9) 0.086(5) Uani 1 1 d .
H15 H 0.0878 0.6297 0.9824 0.104 Uiso 1 1 calc R
C16 C 0.0660(7) 0.7026(4) 0.7049(8) 0.058(3) Uani 1 1 d .
O21 O -0.0045(6) 0.6313(3) 0.4730(6) 0.081(3) Uani 1 1 d .
N21 N 0.0051(6) 0.5830(3) 0.1351(7) 0.062(3) Uani 1 1 d .
C21 C 0.0368(9) 0.5694(6) 0.2079(10) 0.087(5) Uani 1 1 d .
H21 H 0.0681 0.5440 0.2039 0.105 Uiso 1 1 calc R
C22 C 0.0262(10) 0.5922(7) 0.2981(11) 0.100(6) Uani 1 1 d .
H22 H 0.0487 0.5799 0.3513 0.121 Uiso 1 1 calc R
C23 C -0.0140(7) 0.6295(4) 0.3066(9) 0.054(3) Uani 1 1 d .
C24 C -0.0477(10) 0.6428(5) 0.2240(10) 0.091(5) Uani 1 1 d .
H24 H -0.0795 0.6681 0.2252 0.109 Uiso 1 1 calc R
C25 C -0.0360(10) 0.6203(5) 0.1420(9) 0.079(4) Uani 1 1 d .
H25 H -0.0580 0.6317 0.0877 0.095 Uiso 1 1 calc R
C26 C -0.0201(7) 0.6530(4) 0.4019(9) 0.059(3) Uani 1 1 d .
N31 N 0.0602(6) 0.6914(4) 0.6118(7) 0.070(3) Uani 1 1 d .
H31 H 0.0506 0.6629 0.5955 0.084 Uiso 1 1 calc R
N32 N -0.0463(7) 0.6965(4) 0.4018(7) 0.070(3) Uani 1 1 d .
H32 H -0.0567 0.7093 0.3484 0.084 Uiso 1 1 calc R
C31 C 0.0703(9) 0.7275(5) 0.5392(8) 0.074(4) Uani 1 1 d .
H31A H 0.1067 0.7496 0.5603 0.088 Uiso 1 1 calc .
H31B H 0.0877 0.7126 0.4818 0.088 Uiso 1 1 calc .
C32 C 0.0046(9) 0.7532(4) 0.5181(9) 0.064(3) Uani 1 1 d .
H32A H 0.0148 0.7757 0.4682 0.077 Uiso 1 1 calc .
H32B H -0.0090 0.7711 0.5738 0.077 Uiso 1 1 calc .
C33 C -0.0586(10) 0.7238(5) 0.4883(8) 0.078(4) Uani 1 1 d .
H33A H -0.0705 0.7022 0.5392 0.093 Uiso 1 1 calc .
H33B H -0.0997 0.7443 0.4787 0.093 Uiso 1 1 calc .

loop_
_atom_site_aniso_label
_atom_site_aniso_U_11
_atom_site_aniso_U_22
_atom_site_aniso_U_33
_atom_site_aniso_U_23
_atom_site_aniso_U_13
_atom_site_aniso_U_12
I1 0.0653(5) 0.0736(5) 0.0615(5) 0.0078(4) 0.0049(5) 0.0068(4)
Cu1 0.0875(10) 0.0465(7) 0.0518(8) 0.0049(7) -0.0016(8) 0.0027(6)
O11 0.080(6) 0.057(5) 0.070(7) -0.002(4) -0.002(5) -0.002(5)
N11 0.091(8) 0.054(6) 0.061(7) 0.023(5) -0.022(6) -0.014(6)
C11 0.20(3) 0.134(18) 0.101(15) 0.066(13) -0.084(16) -0.091(18)
C12 0.162(19) 0.161(17) 0.085(12) 0.054(14) -0.061(14) -0.106(16)
C13 0.092(9) 0.060(7) 0.033(6) 0.001(5) -0.015(6) -0.003(6)
C14 0.088(10) 0.077(10) 0.070(9) 0.012(7) -0.020(8) -0.030(8)
C15 0.114(13) 0.103(12) 0.042(7) 0.028(7) -0.032(8) -0.024(10)
C16 0.063(8) 0.050(7) 0.062(7) 0.006(5) -0.009(6) -0.009(6)
O21 0.132(9) 0.062(6) 0.049(6) -0.004(4) -0.007(5) 0.017(5)
N21 0.096(9) 0.050(6) 0.041(6) -0.007(4) -0.017(5) -0.001(5)
C21 0.107(12) 0.092(11) 0.063(8) -0.023(8) -0.023(8) 0.046(9)
C22 0.137(15) 0.115(14) 0.050(8) -0.012(8) -0.022(9) 0.057(12)
C23 0.065(8) 0.050(7) 0.048(7) -0.009(5) -0.004(6) 0.000(6)
C24 0.130(15) 0.065(9) 0.077(11) -0.006(7) -0.012(9) 0.046(9)
C25 0.131(12) 0.055(7) 0.051(8) -0.014(6) -0.028(8) 0.040(8)
C26 0.076(8) 0.052(7) 0.049(7) 0.005(6) 0.007(6) 0.002(6)
N31 0.104(9) 0.066(7) 0.040(5) 0.010(4) 0.004(6) -0.009(6)
N32 0.110(9) 0.066(7) 0.034(5) 0.003(4) -0.004(5) -0.005(6)
C31 0.093(10) 0.089(10) 0.039(6) 0.013(6) 0.003(6) -0.024(8)
C32 0.107(10) 0.054(6) 0.031(6) 0.004(5) -0.001(7) -0.015(6)
C33 0.130(13) 0.074(8) 0.030(6) -0.006(6) 0.012(7) 0.016(8)

loop_
_atom_type_symbol
_atom_type_description
_atom_type_scat_dispersion_real
_atom_type_scat_dispersion_imag
_atom_type_scat_source
C C 0.0033 0.0016 'International Tables Vol C Tables 4.2.6.8 and 6.1.1.4'
H H 0.0000 0.0000 'International Tables Vol C Tables 4.2.6.8 and 6.1.1.4'
N N 0.0061 0.0033 'International Tables Vol C Tables 4.2.6.8 and 6.1.1.4'
O O 0.0106 0.0060 'International Tables Vol C Tables 4.2.6.8 and 6.1.1.4'
Cu Cu 0.3201 1.2651 'International Tables Vol C Tables 4.2.6.8 and 6.1.1.4'
I I -0.4742 1.8119 'International Tables Vol C Tables 4.2.6.8 and 6.1.1.4'

loop_
_geom_angle_atom_site_label_1
_geom_angle_atom_site_label_2
_geom_angle_atom_site_label_3
_geom_angle
_geom_angle_site_symmetry_1
_geom_angle_site_symmetry_3
Cu1 I1 Cu1 58.24(6) 2_565 .
N11 Cu1 N21 103.4(5) 1_554 .
N11 Cu1 Cu1 135.7(3) 1_554 2_565
N21 Cu1 Cu1 121.0(3) . 2_565
N11 Cu1 I1 111.3(3) 1_554 2_565
N21 Cu1 I1 103.4(3) . 2_565
Cu1 Cu1 I1 61.07(6) 2_565 2_565
N11 Cu1 I1 105.8(4) 1_554 .
N21 Cu1 I1 110.1(3) . .
Cu1 Cu1 I1 60.69(6) 2_565 .
I1 Cu1 I1 121.50(6) 2_565 .
C11 N11 C15 114.5(12) . .
C11 N11 Cu1 127.2(11) . 1_556
C15 N11 Cu1 118.1(9) . 1_556
N11 C11 C12 127.1(17) . .
C13 C12 C11 119.7(17) . .
C12 C13 C14 116.2(13) . .
C12 C13 C16 124.6(12) . .
C14 C13 C16 119.2(12) . .
C13 C14 C15 119.2(13) . .
N11 C15 C14 123.3(12) . .
O11 C16 N31 121.9(11) . .
O11 C16 C13 122.3(11) . .
N31 C16 C13 115.7(10) . .
C21 N21 C25 117.6(11) . .
C21 N21 Cu1 122.7(9) . .
C25 N21 Cu1 119.4(8) . .
N21 C21 C22 121.9(13) . .
C23 C22 C21 121.6(14) . .
C22 C23 C24 114.0(13) . .
C22 C23 C26 119.1(13) . .
C24 C23 C26 127.0(11) . .
C25 C24 C23 121.9(12) . .
N21 C25 C24 123.0(12) . .
O21 C26 N32 124.1(12) . .
O21 C26 C23 119.8(11) . .
N32 C26 C23 116.0(11) . .
C16 N31 C31 120.4(11) . .
C26 N32 C33 123.1(10) . .
C32 C31 N31 112.8(12) . .
C31 C32 C33 115.8(11) . .
N32 C33 C32 114.0(13) . .

loop_
_geom_bond_atom_site_label_1
_geom_bond_atom_site_label_2
_geom_bond_distance
_geom_bond_site_symmetry_2
I1 Cu1 2.6254(18) 2_565
I1 Cu1 2.6351(17) .
Cu1 N11 2.057(10) 1_554
Cu1 N21 2.086(10) .
Cu1 Cu1 2.560(3) 2_565
Cu1 I1 2.6254(18) 2_565
O11 C16 1.232(13) .
N11 C11 1.27(2) .
N11 C15 1.273(18) .
N11 Cu1 2.057(10) 1_556
C11 C12 1.35(2) .
C12 C13 1.321(19) .
C13 C14 1.335(16) .
C13 C16 1.483(16) .
C14 C15 1.421(19) .
C16 N31 1.360(15) .
O21 C26 1.214(15) .
N21 C21 1.248(17) .
N21 C25 1.310(16) .
C21 C22 1.444(19) .
C22 C23 1.303(19) .
C23 C24 1.379(18) .
C23 C26 1.509(17) .
C24 C25 1.343(18) .
C26 N32 1.326(15) .
N31 C31 1.463(15) .
N32 C33 1.467(15) .
C31 C32 1.46(2) .
C32 C33 1.50(2) .
